data_4110791
loop_
_publ_author_name
'Sanjit Konar'
'Nattamai Bhuvanesh'
'Abraham Clearfield'

_publ_section_title
;
 Oxo-, Hydroxo-, and Peroxo-Bridged Fe(III) Phosphonate Cages
;
_journal_name_full 'Journal of the American Chemical Society'
_journal_page_first 9604
_journal_page_last 9605
_journal_paper_doi 10.1021/ja063388s
_journal_volume 128
_journal_year 2006
_chemical_formula_sum 'C65.1 H113.65 Fe6 N2.55 O28 P2'
_chemical_formula_weight 1777.18
_chemical_name_systematic
; 
 ? 
;
_space_group_IT_number 14
_symmetry_cell_setting monoclinic
_symmetry_space_group_name_Hall '-P 2yn'
_symmetry_space_group_name_H-M 'P 1 21/n 1'
_atom_sites_solution_hydrogens geom
_atom_sites_solution_primary direct
_atom_sites_solution_secondary difmap
_audit_creation_method SHELXL-97
_cell_angle_alpha 90.00
_cell_angle_beta 100.269(2)
_cell_angle_gamma 90.00
_cell_formula_units_Z 4
_cell_length_a 16.0253(18)
_cell_length_b 23.845(3)
_cell_length_c 24.665(3)
_cell_measurement_reflns_used 6697
_cell_measurement_temperature 110(2)
_cell_measurement_theta_max 27.34
_cell_measurement_theta_min 2.39
_cell_volume 9274.1(19)
_computing_cell_refinement 'Bruker SMART'
_computing_data_collection 'Bruker SMART'
_computing_data_reduction 'Bruker SAINT'
_computing_molecular_graphics 'Bruker SHELXTL'
_computing_publication_material 'Bruker SHELXTL'
_computing_structure_refinement 'SHELXL-97 (Sheldrick, 1997)'
_computing_structure_solution 'SHELXS-97 (Sheldrick, 1990)'
_diffrn_ambient_temperature 110(2)
_diffrn_measured_fraction_theta_full 0.963
_diffrn_measured_fraction_theta_max 0.963
_diffrn_measurement_device_type 'CCD area detector'
_diffrn_measurement_method 'phi and omega scans'
_diffrn_radiation_monochromator graphite
_diffrn_radiation_source 'fine-focus sealed tube'
_diffrn_radiation_type MoK\a
_diffrn_radiation_wavelength 0.71073
_diffrn_reflns_av_R_equivalents 0.0420
_diffrn_reflns_av_sigmaI/netI 0.0572
_diffrn_reflns_limit_h_max 20
_diffrn_reflns_limit_h_min -20
_diffrn_reflns_limit_k_max 30
_diffrn_reflns_limit_k_min -15
_diffrn_reflns_limit_l_max 31
_diffrn_reflns_limit_l_min -29
_diffrn_reflns_number 55939
_diffrn_reflns_theta_full 27.64
_diffrn_reflns_theta_max 27.64
_diffrn_reflns_theta_min 1.20
_exptl_absorpt_coefficient_mu 1.015
_exptl_absorpt_correction_type none
_exptl_crystal_colour 'Dark red'
_exptl_crystal_density_diffrn 1.273
_exptl_crystal_density_meas 0
_exptl_crystal_description cubic
_exptl_crystal_F_000 3728
_exptl_crystal_size_max 0.15
_exptl_crystal_size_mid 0.10
_exptl_crystal_size_min 0.10
_refine_diff_density_max 2.391
_refine_diff_density_min -0.778
_refine_diff_density_rms 0.150
_refine_ls_extinction_method none
_refine_ls_goodness_of_fit_ref 1.027
_refine_ls_hydrogen_treatment mixed
_refine_ls_matrix_type full
_refine_ls_number_parameters 1010
_refine_ls_number_reflns 20794
_refine_ls_number_restraints 12
_refine_ls_restrained_S_all 1.027
_refine_ls_R_factor_all 0.1401
_refine_ls_R_factor_gt 0.0854
_refine_ls_shift/su_max 1.677
_refine_ls_shift/su_mean 0.032
_refine_ls_structure_factor_coef Fsqd
_refine_ls_weighting_details 'calc w=1/[\s^2^(Fo^2^)+(0.1802P)^2^+13.3505P] where P=(Fo^2^+2Fc^2^)/3'
_refine_ls_weighting_scheme calc
_refine_ls_wR_factor_gt 0.2344
_refine_ls_wR_factor_ref 0.2968
_reflns_number_gt 12242
_reflns_number_total 20794
_reflns_threshold_expression >2sigma(I)
_cod_data_source_file ja063388ssi20060519_110612.cif
_cod_data_source_block 3
_cod_original_cell_volume 9274.1(18)
_cod_original_formula_sum 'C65.10 H113.65 Fe6 N2.55 O28 P2'
_cod_database_code 4110791

loop_
_symmetry_equiv_pos_as_xyz
'x, y, z'
'-x+1/2, y+1/2, -z+1/2'
'-x, -y, -z'
'x-1/2, -y-1/2, z-1/2'

loop_
_atom_site_label
_atom_site_type_symbol
_atom_site_fract_x
_atom_site_fract_y
_atom_site_fract_z
_atom_site_U_iso_or_equiv
_atom_site_adp_type
_atom_site_occupancy
_atom_site_symmetry_multiplicity
_atom_site_calc_flag
_atom_site_refinement_flags
_atom_site_disorder_assembly
_atom_site_disorder_group
Fe1 Fe 1.07120(5) 0.71243(4) 0.78083(3) 0.0425(2) Uani 1 1 d . . .
Fe2 Fe 1.00228(5) 0.58469(3) 0.93468(3) 0.0352(2) Uani 1 1 d . . .
Fe3 Fe 0.98406(6) 0.59732(4) 0.79902(3) 0.0454(2) Uani 1 1 d . . .
Fe4 Fe 1.13886(5) 0.76339(3) 0.90665(3) 0.0379(2) Uani 1 1 d . . .
Fe5 Fe 0.85149(5) 0.66156(4) 0.85980(4) 0.0518(3) Uani 1 1 d . . .
Fe6 Fe 0.93897(5) 0.77727(4) 0.84204(5) 0.0529(3) Uani 1 1 d . . .
O1 O 1.1008(2) 0.63705(16) 0.82489(15) 0.0392(8) Uani 1 1 d . . .
O2 O 1.1875(2) 0.68754(16) 0.90529(16) 0.0406(8) Uani 1 1 d . . .
O3 O 1.1165(2) 0.59527(16) 0.91969(15) 0.0412(9) Uani 1 1 d . . .
P1 P 1.16001(9) 0.63071(6) 0.88149(6) 0.0357(3) Uani 1 1 d . . .
C1 C 1.2522(5) 0.5907(3) 0.8732(3) 0.0662(19) Uani 1 1 d . . .
H1A H 1.2910 0.5915 0.9082 0.079 Uiso 1 1 calc R . .
H1B H 1.2343 0.5520 0.8666 0.079 Uiso 1 1 calc R . .
C2 C 1.3003(7) 0.6063(5) 0.8304(5) 0.102(4) Uani 1 1 d . . .
H2 H 1.3121 0.6466 0.8341 0.122 Uiso 1 1 calc R . .
C3 C 1.3932(15) 0.5733(9) 0.8365(12) 0.248(15) Uani 1 1 d . . .
C4 C 1.3989(17) 0.5650(14) 0.7809(11) 0.282(17) Uani 1 1 d . . .
H4 H 1.4553 0.5568 0.7727 0.338 Uiso 1 1 calc R . .
C5 C 1.3232(16) 0.5100(10) 0.7701(12) 0.240(13) Uani 1 1 d . . .
H5A H 1.3304 0.4885 0.7378 0.288 Uiso 1 1 calc R . .
H5B H 1.3321 0.4849 0.8016 0.288 Uiso 1 1 calc R . .
C6 C 1.2357(16) 0.5333(11) 0.7622(13) 0.253(14) Uani 1 1 d . . .
H6A H 1.2047 0.5215 0.7905 0.304 Uiso 1 1 calc R . .
H6B H 1.2031 0.5254 0.7259 0.304 Uiso 1 1 calc R . .
C7 C 1.2652(11) 0.5944(12) 0.7687(7) 0.182(9) Uani 1 1 d . . .
H7 H 1.2190 0.6202 0.7543 0.218 Uiso 1 1 calc R . .
C8 C 1.352(2) 0.6131(16) 0.7506(14) 0.47(4) Uani 1 1 d . . .
H8A H 1.3496 0.6116 0.7111 0.569 Uiso 1 1 calc R . .
H8B H 1.3718 0.6494 0.7651 0.569 Uiso 1 1 calc R . .
C9 C 1.4625(11) 0.6165(9) 0.8589(9) 0.228(13) Uani 1 1 d . . .
H9A H 1.4535 0.6503 0.8374 0.343 Uiso 1 1 calc R . .
H9B H 1.5172 0.6013 0.8566 0.343 Uiso 1 1 calc R . .
H9C H 1.4599 0.6249 0.8966 0.343 Uiso 1 1 calc R . .
C10 C 1.4009(12) 0.5257(8) 0.8747(10) 0.220(11) Uani 1 1 d . . .
H10A H 1.3758 0.4931 0.8556 0.330 Uiso 1 1 calc R . .
H10B H 1.3722 0.5343 0.9046 0.330 Uiso 1 1 calc R . .
H10C H 1.4597 0.5186 0.8887 0.330 Uiso 1 1 calc R . .
O4 O 0.9226(3) 0.72461(17) 0.9078(2) 0.0520(11) Uani 1 1 d . . .
O5 O 1.0673(3) 0.74652(17) 0.96225(17) 0.0471(10) Uani 1 1 d . . .
O6 O 0.9968(3) 0.65354(16) 0.97568(16) 0.0462(10) Uani 1 1 d . . .
P2 P 0.98510(11) 0.71574(6) 0.96330(7) 0.0454(4) Uani 1 1 d . . .
C11 C 0.9404(8) 0.7395(4) 1.0216(5) 0.101(4) Uani 1 1 d . . .
H11A H 0.8846 0.7227 1.0188 0.122 Uiso 1 1 calc R . .
H11B H 0.9752 0.7248 1.0547 0.122 Uiso 1 1 calc R . .
C12 C 0.9313(6) 0.8009(3) 1.0289(4) 0.079(2) Uani 1 1 d . . .
H12 H 0.9139 0.8204 0.9938 0.095 Uiso 1 1 calc R . .
C13 C 0.883(3) 0.8210(6) 1.0727(14) 0.35(2) Uani 1 1 d . . .
C14 C 0.898(3) 0.8573(8) 1.1020(10) 0.30(2) Uani 1 1 d . . .
H14 H 0.847(14) 0.887(8) 1.115(4) 0.365 Uiso 1 1 calc R . .
C15 C 0.9500(16) 0.8062(18) 1.1440(8) 0.35(3) Uani 1 1 d . . .
H15A H 0.9603 0.8184 1.1821 0.414 Uiso 1 1 calc R . .
H15B H 0.9169 0.7719 1.1410 0.414 Uiso 1 1 calc R . .
C16 C 1.0311(12) 0.7973(9) 1.1241(8) 0.182(7) Uani 1 1 d . . .
H16A H 1.0441 0.7576 1.1234 0.218 Uiso 1 1 calc R . .
H16B H 1.0772 0.8161 1.1481 0.218 Uiso 1 1 calc R . .
C17 C 1.0182(14) 0.8238(12) 1.0619(7) 0.232(12) Uani 1 1 d . . .
H17 H 1.0672 0.8256 1.0432 0.279 Uiso 1 1 calc R . .
C18 C 0.9895(12) 0.8784(7) 1.0885(10) 0.199(10) Uani 1 1 d . . .
H18A H 0.9830 0.9096 1.0629 0.239 Uiso 1 1 calc R . .
H18B H 1.0285 0.8887 1.1217 0.239 Uiso 1 1 calc R . .
C19 C 0.8110(18) 0.8623(12) 1.0273(14) 0.34(2) Uani 1 1 d . . .
H19A H 0.8415 0.8845 1.0049 0.504 Uiso 1 1 calc R . .
H19B H 0.7806 0.8865 1.0480 0.504 Uiso 1 1 calc R . .
H19C H 0.7716 0.8384 1.0040 0.504 Uiso 1 1 calc R . .
C20 C 0.8161(18) 0.7747(9) 1.0944(15) 0.32(2) Uani 1 1 d . . .
H20A H 0.8482 0.7483 1.1191 0.480 Uiso 1 1 calc R . .
H20B H 0.7848 0.7552 1.0632 0.480 Uiso 1 1 calc R . .
H20C H 0.7774 0.7944 1.1132 0.480 Uiso 1 1 calc R . .
O7 O 0.9689(3) 0.84468(19) 0.8876(2) 0.0646(13) Uani 1 1 d . . .
O8 O 1.1096(3) 0.84693(17) 0.91073(19) 0.0531(11) Uani 1 1 d . . .
C21 C 1.0398(5) 0.8705(3) 0.9031(3) 0.0586(18) Uani 1 1 d . . .
C22 C 1.0366(6) 0.9336(3) 0.9102(4) 0.082(3) Uani 1 1 d . . .
C23 C 1.0689(16) 0.9582(5) 0.8635(8) 0.257(14) Uani 1 1 d . . .
H23A H 1.0717 0.9298 0.8363 0.385 Uiso 1 1 calc R . .
H23B H 1.1246 0.9732 0.8761 0.385 Uiso 1 1 calc R . .
H23C H 1.0317 0.9877 0.8476 0.385 Uiso 1 1 calc R . .
C24 C 1.0942(7) 0.9489(4) 0.9656(6) 0.117(4) Uani 1 1 d . . .
H24A H 1.1453 0.9270 0.9699 0.175 Uiso 1 1 calc R . .
H24B H 1.0648 0.9410 0.9954 0.175 Uiso 1 1 calc R . .
H24C H 1.1082 0.9880 0.9657 0.175 Uiso 1 1 calc R . .
C25 C 0.9469(6) 0.9538(3) 0.9094(5) 0.097(3) Uani 1 1 d . . .
H25A H 0.9460 0.9941 0.9094 0.145 Uiso 1 1 calc R . .
H25B H 0.9271 0.9401 0.9415 0.145 Uiso 1 1 calc R . .
H25C H 0.9107 0.9401 0.8769 0.145 Uiso 1 1 calc R . .
O9 O 0.7537(3) 0.7150(2) 0.8492(3) 0.0813(19) Uani 1 1 d . . .
O10 O 0.8155(3) 0.7977(2) 0.8367(3) 0.0792(18) Uani 1 1 d . . .
C26 C 0.7516(4) 0.7671(3) 0.8407(4) 0.075(3) Uani 1 1 d . . .
C27 C 0.6645(5) 0.7938(4) 0.8335(4) 0.085(3) Uani 1 1 d . . .
C28 C 0.6726(7) 0.8568(4) 0.8371(8) 0.171(8) Uani 1 1 d . . .
H28A H 0.6988 0.8673 0.8738 0.256 Uiso 1 1 calc R . .
H28B H 0.6173 0.8735 0.8285 0.256 Uiso 1 1 calc R . .
H28C H 0.7068 0.8697 0.8114 0.256 Uiso 1 1 calc R . .
C29 C 0.6168(6) 0.7722(4) 0.8762(5) 0.096(3) Uani 1 1 d . . .
H29A H 0.6227 0.7322 0.8789 0.144 Uiso 1 1 calc R . .
H29B H 0.5579 0.7817 0.8659 0.144 Uiso 1 1 calc R . .
H29C H 0.6392 0.7889 0.9112 0.144 Uiso 1 1 calc R . .
C30 C 0.6148(8) 0.7730(7) 0.7765(5) 0.151(6) Uani 1 1 d . . .
H30A H 0.6404 0.7882 0.7474 0.226 Uiso 1 1 calc R . .
H30B H 0.5569 0.7852 0.7720 0.226 Uiso 1 1 calc R . .
H30C H 0.6165 0.7327 0.7752 0.226 Uiso 1 1 calc R . .
O11 O 0.8884(3) 0.55788(17) 0.95865(17) 0.0455(9) Uani 1 1 d . . .
O12 O 0.8083(3) 0.62951(19) 0.9237(2) 0.0619(13) Uani 1 1 d . . .
C31 C 0.8198(4) 0.5833(3) 0.9493(3) 0.0535(16) Uani 1 1 d . . .
C32 C 0.7388(5) 0.5581(4) 0.9666(4) 0.082(3) Uani 1 1 d . . .
C33 C 0.6830(8) 0.5382(8) 0.9126(6) 0.177(8) Uani 1 1 d . . .
H33A H 0.6246 0.5378 0.9169 0.265 Uiso 1 1 calc R . .
H33B H 0.6998 0.5011 0.9039 0.265 Uiso 1 1 calc R . .
H33C H 0.6898 0.5633 0.8833 0.265 Uiso 1 1 calc R . .
C34 C 0.7605(5) 0.5123(4) 1.0095(4) 0.084(3) Uani 1 1 d . . .
H34A H 0.7992 0.5268 1.0406 0.126 Uiso 1 1 calc R . .
H34B H 0.7864 0.4814 0.9939 0.126 Uiso 1 1 calc R . .
H34C H 0.7096 0.4998 1.0213 0.126 Uiso 1 1 calc R . .
C35 C 0.6974(9) 0.6051(6) 0.9937(9) 0.201(11) Uani 1 1 d . . .
H35A H 0.6566 0.5896 1.0137 0.302 Uiso 1 1 calc R . .
H35B H 0.6696 0.6303 0.9660 0.302 Uiso 1 1 calc R . .
H35C H 0.7400 0.6250 1.0187 0.302 Uiso 1 1 calc R . .
O13 O 0.8726(3) 0.5655(2) 0.7641(2) 0.0663(14) Uani 1 1 d . . .
O14 O 0.7782(3) 0.6100(2) 0.8042(3) 0.0724(16) Uani 1 1 d . . .
C36 C 0.8004(6) 0.5743(4) 0.7705(3) 0.068(2) Uani 1 1 d . . .
C37 C 0.7267(6) 0.5412(5) 0.7351(5) 0.096(3) Uani 1 1 d . . .
C38 C 0.7358(9) 0.5494(7) 0.6745(5) 0.160(7) Uani 1 1 d . . .
H38A H 0.7948 0.5494 0.6717 0.239 Uiso 1 1 calc R . .
H38B H 0.7108 0.5845 0.6613 0.239 Uiso 1 1 calc R . .
H38C H 0.7074 0.5194 0.6526 0.239 Uiso 1 1 calc R . .
C39 C 0.7408(7) 0.4803(4) 0.7496(5) 0.110(4) Uani 1 1 d . . .
H39A H 0.7287 0.4737 0.7858 0.165 Uiso 1 1 calc R . .
H39B H 0.7987 0.4706 0.7489 0.165 Uiso 1 1 calc R . .
H39C H 0.7039 0.4577 0.7234 0.165 Uiso 1 1 calc R . .
C40 C 0.6408(6) 0.5603(5) 0.7435(6) 0.123(4) Uani 1 1 d . . .
H40A H 0.5983 0.5454 0.7147 0.184 Uiso 1 1 calc R . .
H40B H 0.6384 0.6005 0.7426 0.184 Uiso 1 1 calc R . .
H40C H 0.6305 0.5472 0.7785 0.184 Uiso 1 1 calc R . .
O15 O 1.0179(4) 0.5870(2) 0.72515(18) 0.0670(14) Uani 1 1 d . . .
O16 O 1.0787(3) 0.6690(2) 0.71140(17) 0.0629(13) Uani 1 1 d . . .
C41 C 1.0485(6) 0.6215(4) 0.6953(3) 0.071(2) Uani 1 1 d . . .
C42 C 1.0475(10) 0.6051(5) 0.6359(3) 0.117(5) Uani 1 1 d . . .
C43 C 1.1205(19) 0.6299(12) 0.6150(7) 0.36(2) Uani 1 1 d . . .
H43A H 1.1001 0.6536 0.5840 0.535 Uiso 1 1 calc R . .
H43B H 1.1546 0.6005 0.6038 0.535 Uiso 1 1 calc R . .
H43C H 1.1540 0.6517 0.6436 0.535 Uiso 1 1 calc R . .
C44 C 1.0310(16) 0.5433(7) 0.6278(5) 0.227(12) Uani 1 1 d . . .
H44A H 1.0324 0.5335 0.5903 0.341 Uiso 1 1 calc R . .
H44B H 0.9762 0.5345 0.6362 0.341 Uiso 1 1 calc R . .
H44C H 1.0737 0.5226 0.6519 0.341 Uiso 1 1 calc R . .
C45 C 0.9538(13) 0.6335(10) 0.6062(5) 0.213(10) Uani 1 1 d . . .
H45A H 0.9597 0.6507 0.5719 0.320 Uiso 1 1 calc R . .
H45B H 0.9371 0.6613 0.6303 0.320 Uiso 1 1 calc R . .
H45C H 0.9114 0.6047 0.5996 0.320 Uiso 1 1 calc R . .
O17 O 1.2237(3) 0.79125(17) 0.85969(17) 0.0460(9) Uani 1 1 d . . .
O18 O 1.1899(3) 0.73684(19) 0.78554(18) 0.0504(10) Uani 1 1 d . . .
C46 C 1.2320(4) 0.7760(3) 0.8128(3) 0.0465(14) Uani 1 1 d . . .
C47 C 1.2986(5) 0.8063(4) 0.7859(3) 0.073(2) Uani 1 1 d . . .
C48 C 1.2874(12) 0.7912(7) 0.7256(6) 0.181(8) Uani 1 1 d . . .
H48A H 1.3198 0.8166 0.7073 0.271 Uiso 1 1 calc R . .
H48B H 1.2285 0.7939 0.7092 0.271 Uiso 1 1 calc R . .
H48C H 1.3068 0.7535 0.7219 0.271 Uiso 1 1 calc R . .
C49 C 1.3715(9) 0.8165(12) 0.8218(7) 0.259(15) Uani 1 1 d . . .
H49A H 1.4012 0.8470 0.8084 0.388 Uiso 1 1 calc R . .
H49B H 1.4065 0.7835 0.8252 0.388 Uiso 1 1 calc R . .
H49C H 1.3585 0.8260 0.8571 0.388 Uiso 1 1 calc R . .
C50 C 1.2623(12) 0.8718(8) 0.7820(9) 0.213(10) Uani 1 1 d . . .
H50A H 1.2749 0.8890 0.8177 0.319 Uiso 1 1 calc R . .
H50B H 1.2021 0.8715 0.7695 0.319 Uiso 1 1 calc R . .
H50C H 1.2890 0.8927 0.7565 0.319 Uiso 1 1 calc R . .
O19 O 1.0307(3) 0.52185(18) 0.82226(17) 0.0536(11) Uani 1 1 d . . .
O20 O 1.0063(3) 0.50169(15) 0.90572(16) 0.0443(9) Uani 1 1 d . . .
C51 C 1.0225(5) 0.4882(3) 0.8592(3) 0.0557(17) Uani 1 1 d . . .
C52 C 1.0308(10) 0.4262(3) 0.8458(4) 0.120(5) Uani 1 1 d . . .
C53 C 1.0148(7) 0.4125(4) 0.7907(4) 0.095(3) Uani 1 1 d . . .
H53A H 1.0240 0.3730 0.7866 0.143 Uiso 1 1 calc R . .
H53B H 1.0523 0.4332 0.7719 0.143 Uiso 1 1 calc R . .
H53C H 0.9571 0.4216 0.7753 0.143 Uiso 1 1 calc R . .
C54 C 1.0634(11) 0.3922(4) 0.8922(5) 0.150(6) Uani 1 1 d . . .
H54A H 1.0681 0.3541 0.8805 0.225 Uiso 1 1 calc R . .
H54B H 1.0257 0.3938 0.9184 0.225 Uiso 1 1 calc R . .
H54C H 1.1183 0.4057 0.9091 0.225 Uiso 1 1 calc R . .
C55 C 0.9364(14) 0.3972(7) 0.8549(11) 0.233(12) Uani 1 1 d . . .
H55A H 0.8904 0.4164 0.8321 0.350 Uiso 1 1 calc R . .
H55B H 0.9306 0.4007 0.8928 0.350 Uiso 1 1 calc R . .
H55C H 0.9353 0.3583 0.8449 0.350 Uiso 1 1 calc R . .
O21 O 0.9359(3) 0.8211(2) 0.7724(3) 0.0731(16) Uani 1 1 d . . .
O22 O 1.0288(3) 0.7766(2) 0.7296(2) 0.0649(14) Uani 1 1 d . . .
C56 C 0.9759(5) 0.8149(3) 0.7335(4) 0.070(2) Uani 1 1 d . . .
C57 C 0.9619(7) 0.8565(5) 0.6857(5) 0.107(4) Uani 1 1 d . . .
C58 C 1.0236(13) 0.8560(6) 0.6523(6) 0.187(9) Uani 1 1 d . . .
H58A H 1.0324 0.8182 0.6411 0.280 Uiso 1 1 calc R . .
H58B H 1.0758 0.8707 0.6725 0.280 Uiso 1 1 calc R . .
H58C H 1.0052 0.8787 0.6203 0.280 Uiso 1 1 calc R . .
C59 C 0.8652(11) 0.8652(7) 0.6711(6) 0.173(7) Uani 1 1 d . . .
H59A H 0.8535 0.9030 0.6587 0.260 Uiso 1 1 calc R . .
H59B H 0.8403 0.8584 0.7031 0.260 Uiso 1 1 calc R . .
H59C H 0.8416 0.8396 0.6424 0.260 Uiso 1 1 calc R . .
C60 C 0.9654(12) 0.9182(7) 0.7141(9) 0.207(11) Uani 1 1 d . . .
H60A H 1.0214 0.9249 0.7345 0.310 Uiso 1 1 calc R . .
H60B H 0.9251 0.9199 0.7385 0.310 Uiso 1 1 calc R . .
H60C H 0.9519 0.9463 0.6860 0.310 Uiso 1 1 calc R . .
O23 O 1.0519(2) 0.75222(16) 0.84451(16) 0.0394(8) Uani 1 1 d . . .
O24 O 0.9452(2) 0.61217(16) 0.86646(15) 0.0402(8) Uani 1 1 d . . .
O25 O 0.8937(3) 0.70609(19) 0.8004(2) 0.0553(12) Uani 1 1 d . . .
O26 O 0.9535(3) 0.67698(19) 0.77259(17) 0.0513(11) Uani 1 1 d . . .
O27 O 1.2374(3) 0.7828(2) 0.97183(18) 0.0556(11) Uani 1 1 d . . .
O28 O 1.0594(2) 0.54956(16) 1.01062(15) 0.0410(9) Uani 1 1 d . . .
N75 N 0.2416(8) 0.7963(6) 0.0835(4) 0.154(5) Uani 1 1 d . . .
C75 C 0.2817(9) 0.7899(7) 0.1891(5) 0.144(6) Uani 1 1 d . . .
H75A H 0.3368 0.8063 0.2001 0.215 Uiso 1 1 calc R . .
H75B H 0.2827 0.7517 0.2015 0.215 Uiso 1 1 calc R . .
H75C H 0.2409 0.8108 0.2050 0.215 Uiso 1 1 calc R . .
C76 C 0.2592(8) 0.7913(6) 0.1310(5) 0.129(5) Uani 1 1 d . . .
N80 N 0.1690(18) 0.6598(14) 0.1431(8) 0.184(9) Uani 0.501(10) 1 d PD A -1
C80 C 0.2100(5) 0.6527(3) 0.0406(3) 0.067(2) Uani 0.501(10) 1 d PD A -1
H80A H 0.2640 0.6343 0.0448 0.100 Uiso 0.501(10) 1 calc PR A -1
H80B H 0.2137 0.6888 0.0240 0.100 Uiso 0.501(10) 1 calc PR A -1
H80C H 0.1680 0.6304 0.0176 0.100 Uiso 0.501(10) 1 calc PR A -1
C81 C 0.1851(15) 0.6601(11) 0.0968(7) 0.109(6) Uani 0.501(10) 1 d PD A -1
N82 N 0.3699(16) 0.6243(13) 0.0148(9) 0.184(9) Uani 0.499(10) 1 d PD A -2
C82 C 0.2100(5) 0.6527(3) 0.0406(3) 0.067(2) Uani 0.499(10) 1 d PD A -2
H82A H 0.1930 0.6236 0.0633 0.100 Uiso 0.499(10) 1 calc PR A -2
H82B H 0.1679 0.6569 0.0080 0.100 Uiso 0.499(10) 1 calc PR A -2
H82C H 0.2158 0.6874 0.0608 0.100 Uiso 0.499(10) 1 calc PR A -2
C83 C 0.2971(13) 0.6368(11) 0.0242(8) 0.109(6) Uani 0.499(10) 1 d PD A -2
C90 C 0.341(2) 0.9082(18) 0.9516(18) 0.030(6) Uiso 0.121(6) 1 d PD B -1
H90A H 0.3321 0.9398 0.9739 0.045 Uiso 0.121(6) 1 calc PR B -1
H90B H 0.3192 0.8750 0.9659 0.045 Uiso 0.121(6) 1 calc PR B -1
H90C H 0.3128 0.9143 0.9144 0.045 Uiso 0.121(6) 1 calc PR B -1
C91 C 0.430(2) 0.9014(18) 0.9524(18) 0.037(6) Uiso 0.121(6) 1 d PD B -1
N90 N 0.498(2) 0.906(2) 0.952(2) 0.058(8) Uiso 0.121(6) 1 d PD B -1
C92 C 0.326(3) 0.9010(14) 0.9645(17) 0.030(6) Uiso 0.129(6) 1 d PD B -2
H92A H 0.3234 0.8770 0.9954 0.045 Uiso 0.129(6) 1 calc PR B -2
H92B H 0.3739 0.8907 0.9481 0.045 Uiso 0.129(6) 1 calc PR B -2
H92C H 0.2750 0.8972 0.9378 0.045 Uiso 0.129(6) 1 calc PR B -2
C93 C 0.335(3) 0.9579(14) 0.9828(17) 0.037(6) Uiso 0.129(6) 1 d PD B -2
N92 N 0.329(3) 0.9992(15) 1.0004(18) 0.058(8) Uiso 0.129(6) 1 d PD B -2
C85 C 0.5460(16) 0.7152(16) 1.0107(9) 0.096(12) Uani 0.30 1 d PD . .
H85A H 0.5539 0.6846 0.9869 0.144 Uiso 0.30 1 calc PR . .
H85B H 0.5452 0.7011 1.0471 0.144 Uiso 0.30 1 calc PR . .
H85C H 0.5918 0.7414 1.0121 0.144 Uiso 0.30 1 calc PR . .
C86 C 0.4677(12) 0.7425(8) 0.9902(8) 0.043(4) Uani 0.30 1 d PD . .
N85 N 0.4103(9) 0.7642(8) 0.9743(7) 0.049(4) Uani 0.30 1 d PD . .

loop_
_atom_site_aniso_label
_atom_site_aniso_U_11
_atom_site_aniso_U_22
_atom_site_aniso_U_33
_atom_site_aniso_U_23
_atom_site_aniso_U_13
_atom_site_aniso_U_12
Fe1 0.0470(5) 0.0428(5) 0.0358(4) 0.0083(3) 0.0021(3) -0.0081(4)
Fe2 0.0416(4) 0.0287(4) 0.0346(4) 0.0025(3) 0.0044(3) -0.0007(3)
Fe3 0.0563(5) 0.0411(5) 0.0360(4) 0.0023(3) 0.0008(4) -0.0135(4)
Fe4 0.0401(4) 0.0317(4) 0.0416(4) 0.0007(3) 0.0066(3) -0.0035(3)
Fe5 0.0343(4) 0.0434(5) 0.0754(6) 0.0237(4) 0.0037(4) -0.0004(3)
Fe6 0.0357(4) 0.0375(5) 0.0849(7) 0.0226(4) 0.0090(4) 0.0042(3)
O1 0.046(2) 0.036(2) 0.0364(19) -0.0004(15) 0.0097(16) 0.0002(16)
O2 0.039(2) 0.036(2) 0.044(2) 0.0029(16) -0.0020(16) 0.0007(16)
O3 0.042(2) 0.043(2) 0.0369(19) 0.0072(16) 0.0024(16) -0.0038(17)
P1 0.0369(7) 0.0334(7) 0.0377(7) 0.0012(5) 0.0090(6) 0.0031(5)
C1 0.061(4) 0.069(5) 0.072(5) 0.003(4) 0.023(4) 0.023(4)
C2 0.111(8) 0.094(7) 0.120(8) 0.015(6) 0.073(7) 0.036(6)
C3 0.25(2) 0.180(18) 0.38(3) 0.14(2) 0.24(3) 0.152(18)
C4 0.25(3) 0.38(4) 0.28(3) 0.06(3) 0.21(3) 0.19(3)
C5 0.22(2) 0.22(2) 0.32(3) -0.12(2) 0.15(2) 0.02(2)
C6 0.18(2) 0.22(3) 0.38(4) -0.07(3) 0.10(2) 0.02(2)
C7 0.122(13) 0.31(3) 0.117(12) 0.046(15) 0.020(10) 0.039(15)
C8 0.52(6) 0.56(6) 0.47(5) 0.39(5) 0.44(5) 0.43(5)
C9 0.145(15) 0.25(2) 0.26(2) 0.12(2) -0.067(15) -0.087(16)
C10 0.200(18) 0.168(16) 0.34(3) 0.050(18) 0.19(2) 0.103(14)
O4 0.041(2) 0.034(2) 0.085(3) 0.015(2) 0.022(2) 0.0082(17)
O5 0.059(3) 0.039(2) 0.044(2) -0.0003(17) 0.0130(19) -0.0039(18)
O6 0.066(3) 0.032(2) 0.040(2) 0.0019(16) 0.0086(19) -0.0003(18)
P2 0.0554(9) 0.0292(7) 0.0581(9) -0.0024(6) 0.0276(8) 0.0019(6)
C11 0.139(9) 0.058(5) 0.129(8) -0.019(5) 0.087(8) 0.004(5)
C12 0.115(7) 0.053(4) 0.079(5) 0.005(4) 0.042(5) 0.017(4)
C13 0.69(6) 0.064(8) 0.44(4) -0.005(15) 0.51(5) 0.028(19)
C14 0.69(7) 0.098(12) 0.21(2) -0.023(12) 0.32(4) 0.00(2)
C15 0.21(2) 0.74(8) 0.110(13) 0.12(3) 0.082(15) 0.18(3)
C16 0.149(15) 0.21(2) 0.180(18) -0.047(15) 0.013(13) -0.027(14)
C17 0.185(19) 0.40(4) 0.099(11) -0.095(17) 0.003(11) 0.00(2)
C18 0.225(19) 0.134(14) 0.28(2) -0.127(15) 0.147(18) -0.058(13)
C19 0.32(3) 0.29(3) 0.42(5) -0.15(3) 0.11(3) 0.17(3)
C20 0.32(3) 0.19(2) 0.54(5) -0.15(3) 0.35(4) -0.09(2)
O7 0.061(3) 0.037(2) 0.103(4) 0.019(2) 0.034(3) 0.011(2)
O8 0.062(3) 0.032(2) 0.066(3) 0.0006(19) 0.016(2) -0.006(2)
C21 0.070(5) 0.034(3) 0.081(5) 0.011(3) 0.036(4) 0.009(3)
C22 0.118(7) 0.033(4) 0.106(7) 0.004(4) 0.052(6) 0.005(4)
C23 0.50(4) 0.044(6) 0.31(2) 0.046(10) 0.32(3) 0.017(12)
C24 0.088(7) 0.055(5) 0.194(12) -0.050(7) -0.010(7) 0.002(5)
C25 0.110(7) 0.043(4) 0.128(8) -0.012(5) -0.004(6) 0.029(5)
O9 0.038(2) 0.064(3) 0.139(5) 0.055(3) 0.008(3) 0.005(2)
O10 0.041(2) 0.051(3) 0.144(5) 0.045(3) 0.013(3) 0.010(2)
C26 0.036(3) 0.058(4) 0.132(7) 0.047(5) 0.015(4) 0.014(3)
C27 0.045(4) 0.086(6) 0.124(8) 0.052(5) 0.018(5) 0.019(4)
C28 0.075(7) 0.066(6) 0.38(2) 0.091(10) 0.057(10) 0.038(5)
C29 0.084(6) 0.094(7) 0.119(8) 0.033(6) 0.041(6) 0.021(5)
C30 0.096(8) 0.246(18) 0.106(9) 0.033(10) 0.003(7) 0.092(10)
O11 0.042(2) 0.042(2) 0.053(2) 0.0108(18) 0.0091(18) 0.0002(18)
O12 0.050(3) 0.044(3) 0.096(4) 0.025(2) 0.024(2) 0.006(2)
C31 0.055(4) 0.044(3) 0.063(4) 0.015(3) 0.015(3) 0.001(3)
C32 0.048(4) 0.083(6) 0.119(7) 0.049(5) 0.025(4) 0.000(4)
C33 0.103(9) 0.25(2) 0.156(13) 0.086(13) -0.026(9) -0.101(11)
C34 0.063(5) 0.084(6) 0.112(7) 0.047(5) 0.037(5) 0.008(4)
C35 0.160(12) 0.140(11) 0.36(3) 0.148(15) 0.204(16) 0.086(10)
O13 0.064(3) 0.074(3) 0.056(3) 0.002(2) -0.005(2) -0.032(3)
O14 0.044(3) 0.070(4) 0.094(4) 0.035(3) -0.013(3) -0.020(2)
C36 0.077(6) 0.059(5) 0.059(4) 0.011(4) -0.011(4) -0.022(4)
C37 0.075(6) 0.096(7) 0.106(7) 0.015(6) -0.017(5) -0.039(5)
C38 0.147(12) 0.207(16) 0.101(9) 0.004(9) -0.042(8) -0.105(11)
C39 0.088(7) 0.081(7) 0.154(10) -0.011(7) 0.004(7) -0.039(6)
C40 0.076(7) 0.124(10) 0.153(11) -0.010(8) -0.019(7) -0.038(6)
O15 0.101(4) 0.066(3) 0.034(2) -0.005(2) 0.013(2) -0.027(3)
O16 0.082(3) 0.071(3) 0.035(2) 0.003(2) 0.009(2) -0.027(3)
C41 0.093(6) 0.078(5) 0.042(4) -0.007(3) 0.012(4) -0.026(4)
C42 0.197(13) 0.115(8) 0.042(4) -0.022(5) 0.033(6) -0.082(9)
C43 0.54(4) 0.46(4) 0.130(13) -0.18(2) 0.22(2) -0.38(4)
C44 0.44(3) 0.174(16) 0.083(8) -0.081(10) 0.095(14) -0.133(19)
C45 0.26(2) 0.31(3) 0.055(7) -0.049(11) -0.007(10) 0.01(2)
O17 0.046(2) 0.041(2) 0.052(2) 0.0056(18) 0.0095(19) -0.0068(17)
O18 0.047(2) 0.056(3) 0.050(2) 0.001(2) 0.0128(19) -0.009(2)
C46 0.043(3) 0.049(4) 0.048(3) 0.007(3) 0.009(3) -0.004(3)
C47 0.069(5) 0.083(6) 0.071(5) 0.000(4) 0.029(4) -0.033(4)
C48 0.258(19) 0.192(15) 0.131(11) -0.031(10) 0.140(13) -0.129(14)
C49 0.099(10) 0.52(4) 0.152(14) 0.088(19) 0.005(9) -0.169(18)
C50 0.195(18) 0.168(17) 0.30(3) 0.110(17) 0.119(18) -0.030(13)
O19 0.078(3) 0.041(2) 0.045(2) -0.0039(18) 0.021(2) -0.005(2)
O20 0.062(3) 0.0259(19) 0.044(2) 0.0013(16) 0.0072(19) -0.0021(17)
C51 0.088(5) 0.034(3) 0.047(3) -0.009(3) 0.016(3) -0.003(3)
C52 0.275(16) 0.034(4) 0.057(5) -0.008(3) 0.044(7) 0.010(6)
C53 0.124(8) 0.054(5) 0.100(7) -0.030(5) -0.001(6) 0.008(5)
C54 0.259(18) 0.035(5) 0.128(9) -0.015(5) -0.043(10) 0.039(7)
C55 0.25(2) 0.115(13) 0.37(3) -0.085(17) 0.16(2) -0.104(14)
O21 0.052(3) 0.061(3) 0.103(4) 0.044(3) 0.005(3) 0.002(2)
O22 0.070(3) 0.062(3) 0.056(3) 0.028(2) -0.007(2) -0.014(3)
C56 0.053(4) 0.064(5) 0.082(5) 0.037(4) -0.021(4) -0.010(4)
C57 0.085(6) 0.107(8) 0.114(8) 0.077(7) -0.023(6) -0.023(6)
C58 0.37(3) 0.105(10) 0.117(10) 0.072(8) 0.131(14) 0.086(13)
C59 0.233(19) 0.137(13) 0.122(10) 0.050(9) -0.046(11) 0.066(12)
C60 0.229(19) 0.145(14) 0.29(2) 0.154(16) 0.154(18) 0.076(13)
O23 0.039(2) 0.035(2) 0.044(2) 0.0086(16) 0.0055(16) -0.0001(15)
O24 0.040(2) 0.035(2) 0.043(2) 0.0077(16) 0.0006(17) -0.0035(16)
O25 0.041(2) 0.046(2) 0.074(3) 0.027(2) -0.002(2) -0.0039(19)
O26 0.049(2) 0.051(3) 0.048(2) 0.0145(19) -0.0058(19) -0.0118(19)
O27 0.053(3) 0.058(3) 0.053(3) -0.003(2) 0.003(2) -0.017(2)
O28 0.046(2) 0.037(2) 0.039(2) 0.0059(16) 0.0046(17) -0.0026(16)
N75 0.158(10) 0.232(14) 0.057(5) -0.052(7) -0.020(6) 0.033(9)
C75 0.135(11) 0.200(15) 0.080(7) -0.053(8) -0.026(7) 0.053(10)
C76 0.112(9) 0.169(13) 0.092(8) -0.056(8) -0.024(7) 0.030(8)
N80 0.21(2) 0.23(2) 0.086(10) -0.018(12) -0.039(12) -0.092(17)
C80 0.070(5) 0.068(5) 0.055(4) 0.005(3) -0.010(4) -0.012(4)
C81 0.116(12) 0.137(14) 0.066(8) 0.005(8) -0.009(9) -0.042(11)
N82 0.21(2) 0.23(2) 0.086(10) -0.018(12) -0.039(12) -0.092(17)
C82 0.070(5) 0.068(5) 0.055(4) 0.005(3) -0.010(4) -0.012(4)
C83 0.116(12) 0.137(14) 0.066(8) 0.005(8) -0.009(9) -0.042(11)
C85 0.066(16) 0.19(3) 0.038(12) 0.024(16) 0.031(11) 0.08(2)
C86 0.048(11) 0.044(11) 0.043(10) -0.006(8) 0.026(9) 0.004(9)
N85 0.019(7) 0.064(11) 0.064(11) -0.010(9) 0.005(7) 0.007(7)

loop_
_atom_type_symbol
_atom_type_description
_atom_type_scat_dispersion_real
_atom_type_scat_dispersion_imag
_atom_type_scat_source
C C 0.0033 0.0016 'International Tables Vol C Tables 4.2.6.8 and 6.1.1.4'
H H 0.0000 0.0000 'International Tables Vol C Tables 4.2.6.8 and 6.1.1.4'
O O 0.0106 0.0060 'International Tables Vol C Tables 4.2.6.8 and 6.1.1.4'
P P 0.1023 0.0942 'International Tables Vol C Tables 4.2.6.8 and 6.1.1.4'
Fe Fe 0.3463 0.8444 'International Tables Vol C Tables 4.2.6.8 and 6.1.1.4'
N N 0.0061 0.0033 'International Tables Vol C Tables 4.2.6.8 and 6.1.1.4'

loop_
_geom_angle_atom_site_label_1
_geom_angle_atom_site_label_2
_geom_angle_atom_site_label_3
_geom_angle
O23 Fe1 O18 95.81(18)
O23 Fe1 O22 93.0(2)
O18 Fe1 O22 91.5(2)
O23 Fe1 O16 174.11(19)
O18 Fe1 O16 89.9(2)
O22 Fe1 O16 85.6(2)
O23 Fe1 O26 90.29(18)
O18 Fe1 O26 172.3(2)
O22 Fe1 O26 92.83(19)
O16 Fe1 O26 84.1(2)
O23 Fe1 O1 93.10(15)
O18 Fe1 O1 95.47(17)
O22 Fe1 O1 170.22(18)
O16 Fe1 O1 87.60(18)
O26 Fe1 O1 79.48(16)
O24 Fe2 O6 96.39(17)
O24 Fe2 O3 96.23(16)
O6 Fe2 O3 96.95(18)
O24 Fe2 O28 175.94(16)
O6 Fe2 O28 85.75(16)
O3 Fe2 O28 86.90(15)
O24 Fe2 O20 93.62(16)
O6 Fe2 O20 168.09(16)
O3 Fe2 O20 88.32(17)
O28 Fe2 O20 83.87(15)
O24 Fe2 O11 92.81(16)
O6 Fe2 O11 89.33(18)
O3 Fe2 O11 168.33(16)
O28 Fe2 O11 83.76(16)
O20 Fe2 O11 83.75(17)
O24 Fe3 O13 92.3(2)
O24 Fe3 O19 94.62(17)
O13 Fe3 O19 92.4(2)
O24 Fe3 O15 175.0(2)
O13 Fe3 O15 85.8(2)
O19 Fe3 O15 90.2(2)
O24 Fe3 O26 90.51(18)
O13 Fe3 O26 94.1(2)
O19 Fe3 O26 171.58(19)
O15 Fe3 O26 84.9(2)
O24 Fe3 O1 93.61(15)
O13 Fe3 O1 171.64(18)
O19 Fe3 O1 93.00(18)
O15 Fe3 O1 87.74(18)
O26 Fe3 O1 80.00(16)
O23 Fe4 O2 95.35(16)
O23 Fe4 O5 95.62(17)
O2 Fe4 O5 96.02(17)
O23 Fe4 O17 93.16(17)
O2 Fe4 O17 89.06(17)
O5 Fe4 O17 169.39(17)
O23 Fe4 O8 91.97(18)
O2 Fe4 O8 170.10(18)
O5 Fe4 O8 89.86(18)
O17 Fe4 O8 83.89(17)
O23 Fe4 O27 174.65(17)
O2 Fe4 O27 88.24(18)
O5 Fe4 O27 87.92(18)
O17 Fe4 O27 82.92(18)
O8 Fe4 O27 84.01(19)
O24 Fe5 O12 94.32(17)
O24 Fe5 O9 177.2(2)
O12 Fe5 O9 88.5(2)
O24 Fe5 O25 91.54(18)
O12 Fe5 O25 170.9(2)
O9 Fe5 O25 85.8(2)
O24 Fe5 O14 92.1(2)
O12 Fe5 O14 93.5(2)
O9 Fe5 O14 87.3(3)
O25 Fe5 O14 93.2(2)
O24 Fe5 O4 93.09(16)
O12 Fe5 O4 93.4(2)
O9 Fe5 O4 87.2(2)
O25 Fe5 O4 79.39(19)
O14 Fe5 O4 171.08(18)
O23 Fe6 O7 96.03(19)
O23 Fe6 O21 93.98(19)
O7 Fe6 O21 91.7(2)
O23 Fe6 O10 175.2(2)
O7 Fe6 O10 88.6(2)
O21 Fe6 O10 86.8(2)
O23 Fe6 O25 90.33(17)
O7 Fe6 O25 171.9(2)
O21 Fe6 O25 92.9(2)
O10 Fe6 O25 84.9(2)
O23 Fe6 O4 92.11(16)
O7 Fe6 O4 95.6(2)
O21 Fe6 O4 169.9(2)
O10 Fe6 O4 86.50(19)
O25 Fe6 O4 79.06(18)
P1 O1 Fe3 127.0(2)
P1 O1 Fe1 126.3(2)
Fe3 O1 Fe1 97.00(16)
P1 O2 Fe4 137.8(2)
P1 O3 Fe2 137.6(2)
O2 P1 O3 113.0(2)
O2 P1 O1 110.6(2)
O3 P1 O1 109.7(2)
O2 P1 C1 109.3(3)
O3 P1 C1 104.5(3)
O1 P1 C1 109.4(3)
C2 C1 P1 119.7(6)
C1 C2 C7 121.0(12)
C1 C2 C3 113.1(10)
C7 C2 C3 99.4(14)
C4 C3 C10 120(2)
C4 C3 C9 106(2)
C10 C3 C9 108(3)
C4 C3 C2 101.1(19)
C10 C3 C2 113.2(13)
C9 C3 C2 106.9(17)
C3 C4 C8 105.2(19)
C3 C4 C5 95(2)
C8 C4 C5 103(3)
C6 C5 C4 110.2(19)
C5 C6 C7 94(2)
C6 C7 C2 109.2(18)
C6 C7 C8 120(2)
C2 C7 C8 92.4(19)
C4 C8 C7 92.0(19)
P2 O4 Fe6 127.5(2)
P2 O4 Fe5 126.3(2)
Fe6 O4 Fe5 97.0(2)
P2 O5 Fe4 136.4(3)
P2 O6 Fe2 137.5(3)
O5 P2 O6 113.6(3)
O5 P2 O4 110.1(2)
O6 P2 O4 110.2(2)
O5 P2 C11 109.4(4)
O6 P2 C11 101.4(4)
O4 P2 C11 111.8(5)
C12 C11 P2 117.8(7)
C11 C12 C13 118.1(9)
C11 C12 C17 107.9(13)
C13 C12 C17 92.4(19)
C14 C13 C12 128(3)
C14 C13 C20 112.2(18)
C12 C13 C20 117.0(14)
C14 C13 C19 91(2)
C12 C13 C19 94.8(19)
C20 C13 C19 101(3)
C13 C14 C18 102(2)
C13 C14 C15 83(3)
C18 C14 C15 89(3)
C16 C15 C14 105(2)
C15 C16 C17 106.4(17)
C18 C17 C12 101.9(16)
C18 C17 C16 85.7(14)
C12 C17 C16 107.6(18)
C17 C18 C14 99.8(15)
C21 O7 Fe6 132.1(4)
C21 O8 Fe4 130.0(4)
O8 C21 O7 123.7(6)
O8 C21 C22 118.8(7)
O7 C21 C22 117.5(7)
C23 C22 C25 109.3(12)
C23 C22 C21 106.4(8)
C25 C22 C21 111.5(7)
C23 C22 C24 111.0(13)
C25 C22 C24 110.6(8)
C21 C22 C24 107.8(7)
C26 O9 Fe5 130.3(4)
C26 O10 Fe6 130.4(4)
O9 C26 O10 125.4(6)
O9 C26 C27 115.5(6)
O10 C26 C27 119.1(6)
C29 C27 C28 110.4(10)
C29 C27 C26 110.3(7)
C28 C27 C26 110.1(7)
C29 C27 C30 106.3(9)
C28 C27 C30 113.1(11)
C26 C27 C30 106.5(9)
C31 O11 Fe2 125.5(4)
C31 O12 Fe5 133.6(5)
O11 C31 O12 124.2(6)
O11 C31 C32 121.0(6)
O12 C31 C32 114.7(6)
C35 C32 C34 106.7(9)
C35 C32 C33 112.1(12)
C34 C32 C33 114.1(9)
C35 C32 C31 106.7(8)
C34 C32 C31 111.8(6)
C33 C32 C31 105.3(8)
C36 O13 Fe3 132.9(6)
C36 O14 Fe5 129.8(5)
O13 C36 O14 125.4(7)
O13 C36 C37 119.2(9)
O14 C36 C37 115.5(9)
C40 C37 C39 111.3(9)
C40 C37 C38 110.0(10)
C39 C37 C38 108.5(11)
C40 C37 C36 113.2(10)
C39 C37 C36 106.9(8)
C38 C37 C36 106.7(8)
C41 O15 Fe3 130.3(5)
C41 O16 Fe1 130.2(4)
O15 C41 O16 124.6(6)
O15 C41 C42 117.2(7)
O16 C41 C42 118.2(7)
C43 C42 C44 118.5(17)
C43 C42 C41 111.1(9)
C44 C42 C41 110.6(8)
C43 C42 C45 112.6(17)
C44 C42 C45 102.3(14)
C41 C42 C45 99.8(10)
C46 O17 Fe4 128.6(4)
C46 O18 Fe1 131.6(4)
O17 C46 O18 124.9(5)
O17 C46 C47 117.5(6)
O18 C46 C47 117.5(6)
C49 C47 C48 128.5(12)
C49 C47 C46 112.8(8)
C48 C47 C46 110.1(7)
C49 C47 C50 97.1(15)
C48 C47 C50 100.8(12)
C46 C47 C50 101.8(7)
C51 O19 Fe3 135.5(5)
C51 O20 Fe2 124.8(4)
O19 C51 O20 124.6(6)
O19 C51 C52 116.4(6)
O20 C51 C52 119.0(6)
C53 C52 C54 129.4(8)
C53 C52 C51 115.9(8)
C54 C52 C51 114.3(8)
C53 C52 C55 91.1(12)
C54 C52 C55 82.6(12)
C51 C52 C55 104.5(10)
C56 O21 Fe6 131.0(5)
C56 O22 Fe1 131.0(5)
O21 C56 O22 125.8(6)
O21 C56 C57 119.3(9)
O22 C56 C57 114.9(9)
C58 C57 C56 115.4(10)
C58 C57 C59 130.7(12)
C56 C57 C59 105.8(9)
C58 C57 C60 106.7(10)
C56 C57 C60 105.4(10)
C59 C57 C60 86.2(11)
Fe6 O23 Fe4 122.8(2)
Fe6 O23 Fe1 115.1(2)
Fe4 O23 Fe1 122.1(2)
Fe2 O24 Fe5 123.1(2)
Fe2 O24 Fe3 122.1(2)
Fe5 O24 Fe3 114.63(19)
O26 O25 Fe5 115.2(3)
O26 O25 Fe6 115.4(3)
Fe5 O25 Fe6 101.9(2)
O25 O26 Fe3 115.8(3)
O25 O26 Fe1 115.5(3)
Fe3 O26 Fe1 100.90(19)
N75 C76 C75 175.3(17)
N80 C81 C80 172(3)
N90 C91 C90 168(5)
N92 C93 C92 167(5)
N85 C86 C85 178(3)

loop_
_geom_bond_atom_site_label_1
_geom_bond_atom_site_label_2
_geom_bond_distance
Fe1 O23 1.907(4)
Fe1 O18 1.972(4)
Fe1 O22 2.023(5)
Fe1 O16 2.023(5)
Fe1 O26 2.043(4)
Fe1 O1 2.110(4)
Fe2 O24 1.884(4)
Fe2 O6 1.938(4)
Fe2 O3 1.948(4)
Fe2 O28 2.106(4)
Fe2 O20 2.109(4)
Fe2 O11 2.115(4)
Fe3 O24 1.910(4)
Fe3 O13 1.990(5)
Fe3 O19 1.993(5)
Fe3 O15 2.007(5)
Fe3 O26 2.039(4)
Fe3 O1 2.092(4)
Fe4 O23 1.898(4)
Fe4 O2 1.972(4)
Fe4 O5 1.979(4)
Fe4 O17 2.048(4)
Fe4 O8 2.053(4)
Fe4 O27 2.095(4)
Fe5 O24 1.892(4)
Fe5 O12 1.984(5)
Fe5 O9 2.000(5)
Fe5 O25 2.021(4)
Fe5 O14 2.048(6)
Fe5 O4 2.116(5)
Fe6 O23 1.896(4)
Fe6 O7 1.971(6)
Fe6 O21 2.004(5)
Fe6 O10 2.018(5)
Fe6 O25 2.048(5)
Fe6 O4 2.105(4)
O1 P1 1.549(4)
O2 P1 1.511(4)
O3 P1 1.524(4)
P1 C1 1.800(7)
C1 C2 1.463(12)
C2 C7 1.55(2)
C2 C3 1.666(18)
C3 C4 1.40(3)
C3 C10 1.47(2)
C3 C9 1.54(3)
C4 C8 1.50(3)
C4 C5 1.77(4)
C5 C6 1.49(3)
C6 C7 1.53(3)
C7 C8 1.59(3)
O4 P2 1.560(5)
O5 P2 1.512(4)
O6 P2 1.519(4)
P2 C11 1.807(8)
C11 C12 1.487(11)
C12 C13 1.517(14)
C12 C17 1.58(2)
C13 C14 1.13(3)
C13 C20 1.69(3)
C13 C19 1.76(5)
C14 C18 1.64(4)
C14 C15 1.71(4)
C15 C16 1.48(3)
C16 C17 1.64(3)
C17 C18 1.56(3)
O7 C21 1.289(9)
O8 C21 1.236(8)
C21 C22 1.518(9)
C22 C23 1.466(14)
C22 C25 1.512(13)
C22 C24 1.550(15)
O9 C26 1.259(8)
O10 C26 1.276(8)
C26 C27 1.516(9)
C27 C29 1.500(12)
C27 C28 1.510(14)
C27 C30 1.567(17)
O11 C31 1.240(8)
O12 C31 1.267(7)
C31 C32 1.558(9)
C32 C35 1.516(17)
C32 C34 1.517(11)
C32 C33 1.542(17)
O13 C36 1.214(10)
O14 C36 1.285(11)
C36 C37 1.552(11)
C37 C40 1.498(16)
C37 C39 1.504(14)
C37 C38 1.541(17)
O15 C41 1.260(9)
O16 C41 1.266(9)
C41 C42 1.516(11)
C42 C43 1.48(2)
C42 C44 1.502(18)
C42 C45 1.69(2)
O17 C46 1.242(7)
O18 C46 1.272(8)
C46 C47 1.535(9)
C47 C49 1.355(15)
C47 C48 1.511(15)
C47 C50 1.66(2)
O19 C51 1.239(8)
O20 C51 1.262(7)
C51 C52 1.524(10)
C52 C53 1.378(12)
C52 C54 1.424(14)
C52 C55 1.71(2)
O21 C56 1.254(11)
O22 C56 1.261(10)
C56 C57 1.526(10)
C57 C58 1.396(18)
C57 C59 1.540(19)
C57 C60 1.63(2)
O25 O26 1.452(7)
N75 C76 1.162(14)
C75 C76 1.413(16)
N80 C81 1.22(3)
C80 C81 1.519(19)
N82 C83 1.26(3)
C90 C91 1.43(3)
C91 N90 1.09(3)
C92 C93 1.43(3)
C93 N92 1.09(3)
C85 C86 1.43(2)
C86 N85 1.07(2)
